data_2014688
loop_
_publ_author_name
'Agata Bia\/lo\'nska'
'Zbigniew Ciunik'

_publ_section_title
;
 Similar environments for the ClO~4~^{-^}, HSO~4~^{-^} and
 H~2~PO~4~^{-^} anions offered by strychnine self-assemblies
;
_journal_issue 3
_journal_name_full 'Acta Crystallographica Section C'
_journal_page_first o161
_journal_page_last o164
_journal_paper_doi 10.1107/S0108270105001034
_journal_volume 61
_journal_year 2005
_chemical_formula_iupac 'C21 H23 N2 O2 +, Cl O4 -, H2 O'
_chemical_formula_moiety 'C21 H23 N2 O2 +, Cl O4 -, H2 O'
_chemical_formula_sum 'C21 H25 Cl N2 O7'
_chemical_formula_weight 452.88
_chemical_name_systematic
;
Strychninium chlorate(VII) monohydrate
;
_space_group_IT_number 4
_symmetry_cell_setting monoclinic
_symmetry_space_group_name_Hall 'P 2yb'
_symmetry_space_group_name_H-M 'P 1 21 1'
_atom_sites_solution_hydrogens geom
_atom_sites_solution_primary direct
_atom_sites_solution_secondary difmap
_audit_creation_method SHELXL-97
_cell_angle_alpha 90.00
_cell_angle_beta 93.966(9)
_cell_angle_gamma 90.00
_cell_formula_units_Z 2
_cell_length_a 7.8016(8)
_cell_length_b 7.6538(9)
_cell_length_c 16.5597(17)
_cell_measurement_reflns_used 2062
_cell_measurement_temperature 100(2)
_cell_measurement_theta_max 28.99
_cell_measurement_theta_min 3.47
_cell_volume 986.44(18)
_computing_cell_refinement 'CrysAlis RED (Oxford Diffraction, 2001)'
_computing_data_collection 'CrysAlis CCD (Oxford Diffraction, 2001)'
_computing_data_reduction 'CrysAlis RED'
_computing_molecular_graphics 'SHELXTL-NT (Bruker, 1999)'
_computing_publication_material SHELXL97
_computing_structure_refinement 'SHELXL97 (Sheldrick, 1997)'
_computing_structure_solution 'SHELXS97 (Sheldrick, 1990)'
_diffrn_ambient_temperature 100(2)
_diffrn_measured_fraction_theta_full 0.986
_diffrn_measured_fraction_theta_max 0.986
_diffrn_measurement_device_type 'Kuma KM-4 CCD'
_diffrn_measurement_method '\w scans'
_diffrn_radiation_monochromator graphite
_diffrn_radiation_source 'fine-focus sealed tube'
_diffrn_radiation_type MoK\a
_diffrn_radiation_wavelength 0.71073
_diffrn_reflns_av_R_equivalents 0.0835
_diffrn_reflns_av_sigmaI/netI 0.0796
_diffrn_reflns_limit_h_max 10
_diffrn_reflns_limit_h_min -10
_diffrn_reflns_limit_k_max 8
_diffrn_reflns_limit_k_min -10
_diffrn_reflns_limit_l_max 22
_diffrn_reflns_limit_l_min -22
_diffrn_reflns_number 13754
_diffrn_reflns_theta_full 29.00
_diffrn_reflns_theta_max 29.00
_diffrn_reflns_theta_min 3.47
_diffrn_standards_number 0
_exptl_absorpt_coefficient_mu 0.244
_exptl_absorpt_correction_type none
_exptl_crystal_colour colourless
_exptl_crystal_density_diffrn 1.525
_exptl_crystal_density_method 'not measured'
_exptl_crystal_description plate
_exptl_crystal_F_000 476
_exptl_crystal_size_max 0.10
_exptl_crystal_size_mid 0.10
_exptl_crystal_size_min 0.05
_refine_diff_density_max 0.906
_refine_diff_density_min -0.873
_refine_ls_abs_structure_details
;
from known structure (Robertson & Beevers, 1951), Flack (1983),
1225 Friedel pairs
;
_refine_ls_abs_structure_Flack 0.09(10)
_refine_ls_extinction_method none
_refine_ls_goodness_of_fit_ref 1.011
_refine_ls_hydrogen_treatment constr
_refine_ls_matrix_type full
_refine_ls_number_parameters 293
_refine_ls_number_reflns 4042
_refine_ls_number_restraints 40
_refine_ls_restrained_S_all 1.129
_refine_ls_R_factor_all 0.0733
_refine_ls_R_factor_gt 0.0545
_refine_ls_shift/su_max 0.000
_refine_ls_shift/su_mean 0.000
_refine_ls_structure_factor_coef Fsqd
_refine_ls_weighting_details 'calc w=1/[\s^2^(Fo^2^)+(0.0818P)^2^] where P=(Fo^2^+2Fc^2^)/3'
_refine_ls_weighting_scheme calc
_refine_ls_wR_factor_gt 0.1318
_refine_ls_wR_factor_ref 0.1401
_reflns_number_gt 3083
_reflns_number_total 4042
_reflns_threshold_expression I>2\s(I)
_cod_data_source_file gd1357.cif
_cod_data_source_block I
_cod_depositor_comments
;
The following automatic conversions were performed:
'_symmetry_cell_setting' value 'Monoclinic' changed to 'monoclinic'
according to '/home/saulius/struct/CIF-dictionaries/cif_core.dic'
dictionary named 'cif_core.dic' version 2.4.1 from 2010-06-29.

Automatic conversion script
Id: cif_fix_enum 1527 2010-12-29 10:47:43Z saulius 

The following automatic conversions were performed:

'_symmetry_cell_setting' value 'Monoclinic' changed to 'monoclinic'
according to /home/saulius/struct/CIF-dictionaries/cif_core.dic
dictionary named 'cif_core.dic' version 2.4.1 from 2010-06-29.

Automatic conversion script
Id: cif_fix_values 1715 2011-07-08 13:25:40Z adriana 
;
_cod_original_sg_symbol_H-M 'P 21'
_cod_database_code 2014688
_cod_database_fobs_code 2014688

loop_
_symmetry_equiv_pos_as_xyz
'x, y, z'
'-x, y+1/2, -z'

loop_
_atom_site_label
_atom_site_fract_x
_atom_site_fract_y
_atom_site_fract_z
_atom_site_U_iso_or_equiv
_atom_site_adp_type
_atom_site_calc_flag
_atom_site_refinement_flags
_atom_site_occupancy
_atom_site_disorder_assembly
_atom_site_disorder_group
_atom_site_type_symbol
O1 1.0320(3) 0.9704(4) 0.21457(14) 0.0211(5) Uani d . 1 . . O
O2 0.9146(3) 0.5133(3) 0.03046(16) 0.0256(6) Uani d . 1 . . O
N1 0.7777(3) 0.5609(4) 0.14534(16) 0.0148(6) Uani d . 1 . . N
N2 0.5137(4) 0.8238(4) 0.35552(17) 0.0176(6) Uani d . 1 . . N
H22 0.4188 0.8176 0.3864 0.021 Uiso calc R 1 . . H
C1 0.5933(5) 0.3442(5) 0.0637(2) 0.0203(7) Uani d . 1 . . C
H1 0.6772 0.3173 0.0267 0.024 Uiso calc R 1 . . H
C2 0.4300(5) 0.2668(5) 0.0573(2) 0.0219(7) Uani d . 1 . . C
H2 0.4031 0.1860 0.0147 0.026 Uiso calc R 1 . . H
C3 0.3072(5) 0.3041(5) 0.1108(2) 0.0235(8) Uani d . 1 . . C
H3A 0.1972 0.2506 0.1043 0.028 Uiso calc R 1 . . H
C4 0.3440(4) 0.4201(4) 0.1744(2) 0.0188(7) Uani d . 1 . . C
H4 0.2611 0.4439 0.2124 0.023 Uiso calc R 1 . . H
C5 0.5050(4) 0.5010(4) 0.18157(19) 0.0163(6) Uani d . 1 . . C
C6 0.6268(4) 0.4621(4) 0.12664(19) 0.0167(6) Uani d . 1 . . C
C7 0.5773(4) 0.6253(4) 0.2461(2) 0.0143(6) Uani d . 1 . . C
C8 0.7456(4) 0.6905(4) 0.2096(2) 0.0138(6) Uani d . 1 . . C
H8 0.8429 0.6889 0.2522 0.017 Uiso calc R 1 . . H
C9 0.8976(4) 0.5985(4) 0.0919(2) 0.0183(7) Uani d . 1 . . C
C10 1.0118(4) 0.7532(4) 0.1146(2) 0.0197(7) Uani d . 1 . . C
H10A 1.0721 0.7878 0.0665 0.024 Uiso calc R 1 . . H
H10B 1.1003 0.7149 0.1566 0.024 Uiso calc R 1 . . H
C11 0.9205(4) 0.9167(4) 0.1466(2) 0.0168(7) Uani d . 1 . . C
H11 0.9148 1.0103 0.1044 0.020 Uiso calc R 1 . . H
C12 0.9844(5) 1.1313(5) 0.2512(2) 0.0238(8) Uani d . 1 . . C
H12A 0.9300 1.2092 0.2092 0.029 Uiso calc R 1 . . H
H12B 1.0889 1.1902 0.2752 0.029 Uiso calc R 1 . . H
C13 0.8630(4) 1.1014(5) 0.3153(2) 0.0199(7) Uani d . 1 . . C
H13 0.8996 1.1264 0.3700 0.024 Uiso calc R 1 . . H
C14 0.7045(4) 1.0407(4) 0.2984(2) 0.0188(7) Uani d . 1 . . C
C15 0.5841(4) 1.0065(4) 0.3624(2) 0.0198(7) Uani d . 1 . . C
H15A 0.4882 1.0914 0.3573 0.024 Uiso calc R 1 . . H
H15B 0.6450 1.0225 0.4164 0.024 Uiso calc R 1 . . H
C16 0.6416(4) 0.6876(4) 0.3873(2) 0.0192(7) Uani d . 1 . . C
H16A 0.6173 0.6511 0.4427 0.023 Uiso calc R 1 . . H
H16B 0.7602 0.7339 0.3884 0.023 Uiso calc R 1 . . H
C17 0.6191(4) 0.5352(4) 0.3289(2) 0.0182(7) Uani d . 1 . . C
H17A 0.5238 0.4583 0.3431 0.022 Uiso calc R 1 . . H
H17B 0.7258 0.4654 0.3284 0.022 Uiso calc R 1 . . H
C18 0.7374(4) 0.8668(4) 0.16764(19) 0.0140(6) Uani d . 1 . . C
H18 0.6710 0.8470 0.1146 0.017 Uiso calc R 1 . . H
C19 0.6344(4) 1.0032(4) 0.2125(2) 0.0157(6) Uani d . 1 . . C
H19 0.6309 1.1147 0.1810 0.019 Uiso calc R 1 . . H
C20 0.4520(4) 0.9315(4) 0.2140(2) 0.0161(7) Uani d . 1 . . C
H20A 0.3754 1.0218 0.2346 0.019 Uiso calc R 1 . . H
H20B 0.4077 0.8993 0.1585 0.019 Uiso calc R 1 . . H
C21 0.4548(4) 0.7722(4) 0.2683(2) 0.0162(6) Uani d . 1 . . C
H21 0.3357 0.7237 0.2679 0.019 Uiso calc R 1 . . H
Cl1 0.14780(12) 0.47191(15) 0.41366(6) 0.0361(3) Uani d D 1 . . Cl
O3 0.0787(4) 0.5136(5) 0.33459(17) 0.0480(9) Uani d D 1 A . O
O4 0.2722(6) 0.5986(6) 0.4434(3) 0.0331(11) Uani d PDU 0.673(7) A 1 O
O5 0.2463(5) 0.3113(5) 0.4020(3) 0.0344(12) Uani d PD 0.673(7) A 1 O
O6 0.0206(8) 0.4325(12) 0.4667(4) 0.0734(19) Uani d PDU 0.673(7) A 1 O
O4A 0.3173(8) 0.5295(16) 0.4352(7) 0.038(3) Uiso d PDU 0.327(7) A 2 O
O5A 0.0523(17) 0.6000(16) 0.4575(8) 0.072(4) Uiso d PDU 0.327(7) A 2 O
O6A 0.0732(13) 0.3358(12) 0.4598(6) 0.038(3) Uiso d PDU 0.327(7) A 2 O
O1W 0.2410(4) 0.9535(5) 0.43438(19) 0.0451(8) Uani d . 1 . . O
H11W 0.1795 0.9016 0.4684 0.068 Uiso d R 1 . . H
H12W 0.2203 1.0640 0.4350 0.068 Uiso d R 1 . . H

loop_
_atom_site_aniso_label
_atom_site_aniso_U_11
_atom_site_aniso_U_22
_atom_site_aniso_U_33
_atom_site_aniso_U_12
_atom_site_aniso_U_13
_atom_site_aniso_U_23
O1 0.0138(10) 0.0210(12) 0.0282(12) -0.0025(10) -0.0002(9) -0.0054(11)
O2 0.0265(12) 0.0265(14) 0.0245(13) -0.0009(11) 0.0068(11) -0.0037(11)
N1 0.0164(13) 0.0112(12) 0.0168(14) -0.0013(10) 0.0015(11) -0.0030(10)
N2 0.0169(14) 0.0172(14) 0.0192(14) -0.0029(11) 0.0042(12) -0.0007(11)
C1 0.0263(18) 0.0171(16) 0.0171(16) -0.0001(14) 0.0000(14) 0.0028(13)
C2 0.0309(19) 0.0143(15) 0.0190(17) -0.0043(14) -0.0074(15) 0.0004(13)
C3 0.0250(18) 0.0155(17) 0.0293(19) -0.0068(13) -0.0042(16) 0.0037(14)
C4 0.0171(16) 0.0151(16) 0.0240(17) -0.0015(12) -0.0006(14) 0.0045(13)
C5 0.0197(15) 0.0128(15) 0.0156(14) -0.0008(12) -0.0042(12) 0.0053(12)
C6 0.0195(14) 0.0107(14) 0.0194(14) -0.0024(13) -0.0023(12) 0.0039(13)
C7 0.0146(14) 0.0103(13) 0.0177(15) -0.0007(11) -0.0005(13) 0.0038(12)
C8 0.0137(14) 0.0107(14) 0.0169(15) 0.0000(11) 0.0000(12) 0.0004(12)
C9 0.0185(16) 0.0161(15) 0.0202(16) 0.0049(13) 0.0002(14) 0.0022(13)
C10 0.0161(15) 0.0157(16) 0.0274(18) -0.0020(13) 0.0019(14) 0.0010(14)
C11 0.0126(15) 0.0153(15) 0.0222(16) -0.0019(11) 0.0000(13) 0.0010(13)
C12 0.0168(16) 0.0206(17) 0.034(2) -0.0048(14) 0.0040(15) -0.0074(15)
C13 0.0194(16) 0.0168(16) 0.0236(17) -0.0019(13) 0.0015(14) -0.0040(14)
C14 0.0188(16) 0.0137(15) 0.0238(17) 0.0013(13) -0.0010(14) -0.0018(13)
C15 0.0202(16) 0.0156(17) 0.0236(17) -0.0043(12) 0.0011(14) -0.0054(13)
C16 0.0211(17) 0.0190(17) 0.0173(16) 0.0019(13) -0.0009(14) -0.0006(13)
C17 0.0234(16) 0.0128(14) 0.0183(16) 0.0000(12) 0.0013(14) 0.0038(12)
C18 0.0130(14) 0.0128(15) 0.0160(15) -0.0007(12) -0.0007(12) -0.0018(12)
C19 0.0140(13) 0.0110(15) 0.0215(15) 0.0006(11) -0.0026(12) 0.0017(13)
C20 0.0125(15) 0.0137(16) 0.0222(15) -0.0010(11) 0.0009(13) 0.0026(12)
C21 0.0140(15) 0.0140(14) 0.0204(16) -0.0021(12) 0.0000(13) -0.0028(13)
Cl1 0.0313(5) 0.0430(6) 0.0326(5) -0.0156(4) -0.0074(4) 0.0043(5)
O3 0.0461(17) 0.054(2) 0.0403(17) 0.0195(16) -0.0203(15) -0.0117(16)
O4 0.022(2) 0.039(3) 0.037(2) 0.000(2) -0.0042(19) -0.008(2)
O5 0.030(2) 0.021(2) 0.050(3) -0.0011(17) -0.010(2) 0.0042(19)
O6 0.058(3) 0.095(5) 0.072(4) -0.029(3) 0.041(3) -0.035(3)
O1W 0.0307(15) 0.053(2) 0.0543(19) -0.0033(16) 0.0183(14) -0.0129(18)

loop_
_atom_type_symbol
_atom_type_description
_atom_type_scat_dispersion_real
_atom_type_scat_dispersion_imag
_atom_type_scat_source
C C 0.0033 0.0016 'International Tables Vol C Tables 4.2.6.8 and 6.1.1.4'
H H 0.0000 0.0000 'International Tables Vol C Tables 4.2.6.8 and 6.1.1.4'
N N 0.0061 0.0033 'International Tables Vol C Tables 4.2.6.8 and 6.1.1.4'
O O 0.0106 0.0060 'International Tables Vol C Tables 4.2.6.8 and 6.1.1.4'
Cl Cl 0.1484 0.1585 'International Tables Vol C Tables 4.2.6.8 and 6.1.1.4'

loop_
_geom_angle_atom_site_label_1
_geom_angle_atom_site_label_2
_geom_angle_atom_site_label_3
_geom_angle
C12 O1 C11 114.7(3)
C9 N1 C6 124.7(3)
C9 N1 C8 118.7(3)
C6 N1 C8 109.5(2)
C15 N2 C16 112.7(3)
C15 N2 C21 113.2(3)
C16 N2 C21 107.3(2)
C15 N2 H22 107.8
C16 N2 H22 107.8
C21 N2 H22 107.8
C6 C1 C2 117.0(3)
C6 C1 H1 121.5
C2 C1 H1 121.5
C3 C2 C1 122.1(3)
C3 C2 H2 119.0
C1 C2 H2 119.0
C2 C3 C4 120.1(3)
C2 C3 H3A 119.9
C4 C3 H3A 119.9
C3 C4 C5 118.9(3)
C3 C4 H4 120.5
C5 C4 H4 120.5
C6 C5 C4 120.0(3)
C6 C5 C7 111.0(3)
C4 C5 C7 128.9(3)
C1 C6 C5 121.8(3)
C1 C6 N1 128.5(3)
C5 C6 N1 109.7(3)
C5 C7 C21 115.0(3)
C5 C7 C17 113.0(3)
C21 C7 C17 102.2(3)
C5 C7 C8 102.1(3)
C21 C7 C8 114.3(3)
C17 C7 C8 110.7(3)
N1 C8 C18 105.6(2)
N1 C8 C7 104.6(2)
C18 C8 C7 116.8(3)
N1 C8 H8 109.9
C18 C8 H8 109.9
C7 C8 H8 109.9
O2 C9 N1 123.1(3)
O2 C9 C10 121.9(3)
N1 C9 C10 115.0(3)
C9 C10 C11 116.1(3)
C9 C10 H10A 108.3
C11 C10 H10A 108.3
C9 C10 H10B 108.3
C11 C10 H10B 108.3
H10A C10 H10B 107.4
O1 C11 C18 114.5(3)
O1 C11 C10 103.3(3)
C18 C11 C10 109.4(3)
O1 C11 H11 109.8
C18 C11 H11 109.8
C10 C11 H11 109.8
O1 C12 C13 111.5(3)
O1 C12 H12A 109.3
C13 C12 H12A 109.3
O1 C12 H12B 109.3
C13 C12 H12B 109.3
H12A C12 H12B 108.0
C14 C13 C12 122.0(3)
C14 C13 H13 119.0
C12 C13 H13 119.0
C13 C14 C15 122.2(3)
C13 C14 C19 122.2(3)
C15 C14 C19 115.5(3)
C14 C15 N2 110.7(3)
C14 C15 H15A 109.5
N2 C15 H15A 109.5
C14 C15 H15B 109.5
N2 C15 H15B 109.5
H15A C15 H15B 108.1
N2 C16 C17 105.3(3)
N2 C16 H16A 110.7
C17 C16 H16A 110.7
N2 C16 H16B 110.7
C17 C16 H16B 110.7
H16A C16 H16B 108.8
C16 C17 C7 103.3(3)
C16 C17 H17A 111.1
C7 C17 H17A 111.1
C16 C17 H17B 111.1
C7 C17 H17B 111.1
H17A C17 H17B 109.1
C8 C18 C19 112.9(3)
C8 C18 C11 108.3(3)
C19 C18 C11 117.6(3)
C8 C18 H18 105.7
C19 C18 H18 105.7
C11 C18 H18 105.7
C14 C19 C20 109.2(3)
C14 C19 C18 114.5(3)
C20 C19 C18 106.4(3)
C14 C19 H19 108.9
C20 C19 H19 108.9
C18 C19 H19 108.9
C21 C20 C19 108.9(3)
C21 C20 H20A 109.9
C19 C20 H20A 109.9
C21 C20 H20B 109.9
C19 C20 H20B 109.9
H20A C20 H20B 108.3
C20 C21 N2 110.1(3)
C20 C21 C7 115.5(3)
N2 C21 C7 105.2(3)
C20 C21 H21 108.6
N2 C21 H21 108.6
C7 C21 H21 108.6
O6 Cl1 O3 112.7(4)
O4A Cl1 O3 116.8(5)
O6 Cl1 O4 114.9(3)
O3 Cl1 O4 111.7(3)
O4A Cl1 O6A 119.8(6)
O3 Cl1 O6A 120.8(5)
O4A Cl1 O5A 99.5(8)
O3 Cl1 O5A 97.7(6)
O6A Cl1 O5A 89.0(7)
O6 Cl1 O5 107.5(4)
O3 Cl1 O5 103.7(2)
O4 Cl1 O5 105.3(3)
H11W O1W H12W 109.4

loop_
_geom_bond_atom_site_label_1
_geom_bond_atom_site_label_2
_geom_bond_site_symmetry_2
_geom_bond_distance
_geom_bond_publ_flag
O1 C12 . 1.433(4) ?
O1 C11 . 1.435(4) ?
O2 C9 . 1.223(4) ?
N1 C9 . 1.363(4) ?
N1 C6 . 1.415(4) ?
N1 C8 . 1.488(4) ?
N2 C15 . 1.504(4) ?
N2 C16 . 1.512(4) ?
N2 C21 . 1.536(4) ?
N2 H22 . 0.9300 ?
C1 C6 . 1.389(5) ?
C1 C2 . 1.403(5) ?
C1 H1 . 0.9500 ?
C2 C3 . 1.379(6) ?
C2 H2 . 0.9500 ?
C3 C4 . 1.392(5) ?
C3 H3A . 0.9500 ?
C4 C5 . 1.398(5) ?
C4 H4 . 0.9500 ?
C5 C6 . 1.392(5) ?
C5 C7 . 1.511(4) ?
C7 C21 . 1.537(4) ?
C7 C17 . 1.548(5) ?
C7 C8 . 1.565(4) ?
C8 C18 . 1.517(4) ?
C8 H8 . 1.0000 ?
C9 C10 . 1.513(5) ?
C10 C11 . 1.552(5) ?
C10 H10A . 0.9900 ?
C10 H10B . 0.9900 ?
C11 C18 . 1.542(4) ?
C11 H11 . 1.0000 ?
C12 C13 . 1.489(5) ?
C12 H12A . 0.9900 ?
C12 H12B . 0.9900 ?
C13 C14 . 1.332(5) ?
C13 H13 . 0.9500 ?
C14 C15 . 1.488(5) ?
C14 C19 . 1.516(5) ?
C15 H15A . 0.9900 ?
C15 H15B . 0.9900 ?
C16 C17 . 1.518(5) ?
C16 H16A . 0.9900 ?
C16 H16B . 0.9900 ?
C17 H17A . 0.9900 ?
C17 H17B . 0.9900 ?
C18 C19 . 1.540(4) ?
C18 H18 . 1.0000 ?
C19 C20 . 1.527(4) ?
C19 H19 . 1.0000 ?
C20 C21 . 1.515(5) ?
C20 H20A . 0.9900 ?
C20 H20B . 0.9900 ?
C21 H21 . 1.0000 ?
Cl1 O6 . 1.402(3) ?
Cl1 O4A . 1.416(4) ?
Cl1 O3 . 1.417(3) ?
Cl1 O4 . 1.435(3) ?
Cl1 O6A . 1.438(4) ?
Cl1 O5A . 1.455(5) ?
Cl1 O5 . 1.470(3) ?
O1W H11W . 0.86 ?
O1W H12W . 0.86 ?

loop_
_geom_hbond_atom_site_label_D
_geom_hbond_atom_site_label_H
_geom_hbond_atom_site_label_A
_geom_hbond_site_symmetry_A
_geom_hbond_distance_DH
_geom_hbond_distance_HA
_geom_hbond_distance_DA
_geom_hbond_angle_DHA
N2 H22 O1W . 0.93 1.95 2.758(4) 145
N2 H22 O4 . 0.93 2.27 3.004(5) 135
N2 H22 O4A . 0.93 2.50 3.073(10) 120
O1W H11W O6 2_556 0.86 1.97 2.709(5) 143
O1W H11W O6A 2_556 0.86 2.43 3.238(12) 158
O1W H12W O5 1_565 0.86 1.98 2.791(5) 156
O1W H12W O6A 1_565 0.86 2.42 3.244(12) 159

loop_
_geom_torsion_atom_site_label_1
_geom_torsion_atom_site_label_2
_geom_torsion_atom_site_label_3
_geom_torsion_atom_site_label_4
_geom_torsion
C6 C1 C2 C3 -0.3(5)
C1 C2 C3 C4 -0.9(5)
C2 C3 C4 C5 1.8(5)
C3 C4 C5 C6 -1.4(5)
C3 C4 C5 C7 -177.6(3)
C2 C1 C6 C5 0.6(5)
C2 C1 C6 N1 -178.2(3)
C4 C5 C6 C1 0.2(5)
C7 C5 C6 C1 177.0(3)
C4 C5 C6 N1 179.2(3)
C7 C5 C6 N1 -4.0(4)
C9 N1 C6 C1 21.0(5)
C8 N1 C6 C1 170.9(3)
C9 N1 C6 C5 -158.0(3)
C8 N1 C6 C5 -8.0(4)
C6 C5 C7 C21 137.6(3)
C4 C5 C7 C21 -45.9(4)
C6 C5 C7 C17 -105.6(3)
C4 C5 C7 C17 70.9(4)
C6 C5 C7 C8 13.3(3)
C4 C5 C7 C8 -170.3(3)
C9 N1 C8 C18 44.2(4)
C6 N1 C8 C18 -107.8(3)
C9 N1 C8 C7 167.9(3)
C6 N1 C8 C7 16.0(3)
C5 C7 C8 N1 -17.0(3)
C21 C7 C8 N1 -141.8(3)
C17 C7 C8 N1 103.5(3)
C5 C7 C8 C18 99.2(3)
C21 C7 C8 C18 -25.5(4)
C17 C7 C8 C18 -140.2(3)
C6 N1 C9 O2 -21.4(5)
C8 N1 C9 O2 -168.8(3)
C6 N1 C9 C10 159.6(3)
C8 N1 C9 C10 12.2(4)
O2 C9 C10 C11 137.3(3)
N1 C9 C10 C11 -43.7(4)
C12 O1 C11 C18 -66.7(4)
C12 O1 C11 C10 174.5(3)
C9 C10 C11 O1 136.4(3)
C9 C10 C11 C18 14.0(4)
C11 O1 C12 C13 88.7(4)
O1 C12 C13 C14 -66.1(5)
C12 C13 C14 C15 178.5(3)
C12 C13 C14 C19 -2.0(5)
C13 C14 C15 N2 -127.3(3)
C19 C14 C15 N2 53.1(4)
C16 N2 C15 C14 76.5(4)
C21 N2 C15 C14 -45.6(4)
C15 N2 C16 C17 -140.5(3)
C21 N2 C16 C17 -15.2(3)
N2 C16 C17 C7 34.9(3)
C5 C7 C17 C16 -165.2(3)
C21 C7 C17 C16 -41.1(3)
C8 C7 C17 C16 81.0(3)
N1 C8 C18 C19 156.1(2)
C7 C8 C18 C19 40.5(4)
N1 C8 C18 C11 -71.8(3)
C7 C8 C18 C11 172.5(3)
O1 C11 C18 C8 -73.9(3)
C10 C11 C18 C8 41.5(4)
O1 C11 C18 C19 55.5(4)
C10 C11 C18 C19 170.9(3)
C13 C14 C19 C20 178.7(3)
C15 C14 C19 C20 -1.8(4)
C13 C14 C19 C18 59.5(4)
C15 C14 C19 C18 -121.0(3)
C8 C18 C19 C14 59.6(3)
C11 C18 C19 C14 -67.6(4)
C8 C18 C19 C20 -61.1(3)
C11 C18 C19 C20 171.6(3)
C14 C19 C20 C21 -55.9(3)
C18 C19 C20 C21 68.2(3)
C19 C20 C21 N2 62.7(3)
C19 C20 C21 C7 -56.1(4)
C15 N2 C21 C20 -10.6(3)
C16 N2 C21 C20 -135.7(3)
C15 N2 C21 C7 114.4(3)
C16 N2 C21 C7 -10.7(3)
C5 C7 C21 C20 -84.0(3)
C17 C7 C21 C20 153.1(3)
C8 C7 C21 C20 33.5(4)
C5 C7 C21 N2 154.4(3)
C17 C7 C21 N2 31.6(3)
C8 C7 C21 N2 -88.0(3)
